data_4026028
loop_
_publ_author_name
'K. V. Sajna'
'Ramesh Kotikalapudi'
'Manab Chakravarty'
'N. N. Bhuvan Kumar'
'K. C. Kumara Swamy'

_publ_section_title
;
 Cycloaddition Reactions of Allenylphosphonates and Related Allenes with
 Dialkyl Acetylenedicarboxylates, 1,3-Diphenylisobenzofuran, and
 Anthracene
;
_journal_name_full 'Journal of Organic Chemistry'
_journal_page_first 920
_journal_page_last 938
_journal_paper_doi 10.1021/jo102240u
_journal_volume 76
_journal_year 2011
_chemical_formula_sum 'C28 H27 O3 P'
_chemical_formula_weight 442.47
_chemical_name_systematic
; 
 ? 
;
_space_group_IT_number 14
_symmetry_cell_setting monoclinic
_symmetry_space_group_name_Hall '-P 2ybc'
_symmetry_space_group_name_H-M 'P 1 21/c 1'
_atom_sites_solution_hydrogens geom
_atom_sites_solution_primary direct
_atom_sites_solution_secondary difmap
_audit_creation_method SHELXL-97
_cell_angle_alpha 90.00
_cell_angle_beta 112.478(4)
_cell_angle_gamma 90.00
_cell_formula_units_Z 4
_cell_length_a 9.9536(8)
_cell_length_b 16.2868(13)
_cell_length_c 15.5212(10)
_cell_measurement_reflns_used 9573
_cell_measurement_temperature 298(2)
_cell_measurement_theta_max 26.05
_cell_measurement_theta_min 2.21
_cell_volume 2325.0(3)
_computing_cell_refinement 'Bruker SMART'
_computing_data_collection 'Bruker SMART'
_computing_data_reduction 'Bruker SAINT'
_computing_molecular_graphics 'Bruker SHELXTL'
_computing_publication_material 'Bruker SHELXTL'
_computing_structure_refinement 'SHELXL-97 (Sheldrick, 1997)'
_computing_structure_solution 'SHELXS-97 (Sheldrick, 1990)'
_diffrn_ambient_temperature 298(2)
_diffrn_measured_fraction_theta_full 0.999
_diffrn_measured_fraction_theta_max 0.999
_diffrn_measurement_device_type 'CCD area detector'
_diffrn_measurement_method 'phi and omega scans'
_diffrn_radiation_monochromator graphite
_diffrn_radiation_source 'fine-focus sealed tube'
_diffrn_radiation_type MoK\a
_diffrn_radiation_wavelength 0.71073
_diffrn_reflns_av_R_equivalents 0.0354
_diffrn_reflns_av_sigmaI/netI 0.0258
_diffrn_reflns_limit_h_max 11
_diffrn_reflns_limit_h_min -11
_diffrn_reflns_limit_k_max 19
_diffrn_reflns_limit_k_min -19
_diffrn_reflns_limit_l_max 18
_diffrn_reflns_limit_l_min -18
_diffrn_reflns_number 21745
_diffrn_reflns_theta_full 25.00
_diffrn_reflns_theta_max 25.00
_diffrn_reflns_theta_min 1.89
_diffrn_standards_decay_% none
_diffrn_standards_interval_count 'not applicable'
_diffrn_standards_interval_time 'not applicable'
_diffrn_standards_number 'not applicable'
_exptl_absorpt_coefficient_mu 0.146
_exptl_absorpt_correction_T_max 0.9771
_exptl_absorpt_correction_T_min 0.9659
_exptl_absorpt_correction_type empirical
_exptl_absorpt_process_details 'SADABS, Sheldrick(1996)'
_exptl_crystal_colour colorless
_exptl_crystal_density_diffrn 1.264
_exptl_crystal_description blocks
_exptl_crystal_F_000 936
_exptl_crystal_size_max 0.24
_exptl_crystal_size_mid 0.20
_exptl_crystal_size_min 0.16
_refine_diff_density_max 0.333
_refine_diff_density_min -0.266
_refine_diff_density_rms 0.041
_refine_ls_extinction_method none
_refine_ls_goodness_of_fit_ref 1.120
_refine_ls_hydrogen_treatment constr
_refine_ls_matrix_type full
_refine_ls_number_parameters 291
_refine_ls_number_reflns 4097
_refine_ls_number_restraints 0
_refine_ls_restrained_S_all 1.120
_refine_ls_R_factor_all 0.0620
_refine_ls_R_factor_gt 0.0528
_refine_ls_shift/su_max 0.001
_refine_ls_shift/su_mean 0.000
_refine_ls_structure_factor_coef Fsqd
_refine_ls_weighting_details 'calc w=1/[\s^2^(Fo^2^)+(0.0546P)^2^+0.9108P] where P=(Fo^2^+2Fc^2^)/3'
_refine_ls_weighting_scheme calc
_refine_ls_wR_factor_gt 0.1219
_refine_ls_wR_factor_ref 0.1269
_reflns_number_gt 3537
_reflns_number_total 4097
_reflns_threshold_expression >2sigma(I)
_cod_data_source_file jo102240u_si_002_13.cif
_cod_data_source_block compd-61
_cod_database_code 4026028

loop_
_symmetry_equiv_pos_as_xyz
'x, y, z'
'-x, y+1/2, -z+1/2'
'-x, -y, -z'
'x, -y-1/2, z-1/2'

loop_
_atom_site_label
_atom_site_type_symbol
_atom_site_fract_x
_atom_site_fract_y
_atom_site_fract_z
_atom_site_U_iso_or_equiv
_atom_site_adp_type
_atom_site_occupancy
_atom_site_symmetry_multiplicity
_atom_site_calc_flag
_atom_site_refinement_flags
P1 P 0.22236(6) 0.71468(4) 0.54003(4) 0.03843(18) Uani 1 1 d .
O1 O 0.39359(16) 0.70988(10) 0.57258(10) 0.0485(4) Uani 1 1 d .
O2 O 0.19051(16) 0.80943(9) 0.52029(11) 0.0462(4) Uani 1 1 d .
O3 O 0.1661(2) 0.68178(11) 0.60710(11) 0.0580(5) Uani 1 1 d .
C1 C 0.4762(3) 0.76443(17) 0.64888(17) 0.0567(7) Uani 1 1 d .
H1A H 0.5790 0.7583 0.6619 0.068 Uiso 1 1 calc R
H1B H 0.4602 0.7487 0.7045 0.068 Uiso 1 1 calc R
C2 C 0.4335(3) 0.85362(16) 0.62673(17) 0.0517(6) Uani 1 1 d .
C3 C 0.2706(3) 0.86199(15) 0.59895(17) 0.0526(6) Uani 1 1 d .
H3A H 0.2455 0.8476 0.6516 0.063 Uiso 1 1 calc R
H3B H 0.2424 0.9187 0.5826 0.063 Uiso 1 1 calc R
C4 C 0.5103(3) 0.9033(2) 0.7163(2) 0.0774(9) Uani 1 1 d .
H4A H 0.6137 0.8981 0.7352 0.116 Uiso 1 1 calc R
H4B H 0.4818 0.8829 0.7648 0.116 Uiso 1 1 calc R
H4C H 0.4834 0.9601 0.7049 0.116 Uiso 1 1 calc R
C5 C 0.4772(4) 0.8854(2) 0.5491(2) 0.0832(10) Uani 1 1 d .
H5A H 0.4236 0.8566 0.4924 0.125 Uiso 1 1 calc R
H5B H 0.5794 0.8767 0.5656 0.125 Uiso 1 1 calc R
H5C H 0.4562 0.9431 0.5403 0.125 Uiso 1 1 calc R
C6 C 0.1570(2) 0.66225(13) 0.42664(14) 0.0353(5) Uani 1 1 d .
C7 C 0.2348(2) 0.57870(13) 0.43952(14) 0.0377(5) Uani 1 1 d .
C8 C 0.2383(3) 0.52711(14) 0.51146(17) 0.0477(6) Uani 1 1 d .
H8 H 0.1991 0.5451 0.5537 0.057 Uiso 1 1 calc R
C9 C 0.2984(3) 0.45004(15) 0.52164(18) 0.0554(6) Uani 1 1 d .
H9 H 0.2991 0.4166 0.5704 0.066 Uiso 1 1 calc R
C10 C 0.3574(3) 0.42208(16) 0.46044(19) 0.0568(7) Uani 1 1 d .
H10 H 0.3983 0.3700 0.4673 0.068 Uiso 1 1 calc R
C11 C 0.3551(3) 0.47198(16) 0.38924(18) 0.0542(6) Uani 1 1 d .
H11 H 0.3952 0.4535 0.3476 0.065 Uiso 1 1 calc R
C12 C 0.2941(2) 0.54948(14) 0.37792(15) 0.0443(5) Uani 1 1 d .
H12 H 0.2928 0.5823 0.3286 0.053 Uiso 1 1 calc R
C13 C 0.1715(2) 0.71707(13) 0.35025(14) 0.0386(5) Uani 1 1 d .
C14 C 0.2946(3) 0.74458(15) 0.34858(16) 0.0485(6) Uani 1 1 d .
H14A H 0.2945 0.7756 0.2983 0.058 Uiso 1 1 calc R
H14B H 0.3819 0.7330 0.3977 0.058 Uiso 1 1 calc R
C15 C -0.0121(2) 0.64324(13) 0.39679(15) 0.0389(5) Uani 1 1 d .
H15 H -0.0308 0.6086 0.4427 0.047 Uiso 1 1 calc R
C16 C -0.0926(2) 0.72400(13) 0.38206(15) 0.0402(5) Uani 1 1 d .
C17 C -0.1778(2) 0.75117(15) 0.42854(17) 0.0496(6) Uani 1 1 d .
H17 H -0.1903 0.7188 0.4743 0.060 Uiso 1 1 calc R
C18 C -0.2443(3) 0.82716(18) 0.4062(2) 0.0634(7) Uani 1 1 d .
H18 H -0.3030 0.8457 0.4366 0.076 Uiso 1 1 calc R
C19 C -0.2243(3) 0.87544(18) 0.3394(2) 0.0680(8) Uani 1 1 d .
H19 H -0.2692 0.9265 0.3253 0.082 Uiso 1 1 calc R
C20 C -0.1383(3) 0.84902(16) 0.29315(18) 0.0586(7) Uani 1 1 d .
H20 H -0.1245 0.8820 0.2483 0.070 Uiso 1 1 calc R
C21 C -0.0731(2) 0.77305(14) 0.31426(15) 0.0439(5) Uani 1 1 d .
C22 C 0.0251(2) 0.73424(14) 0.27152(15) 0.0443(5) Uani 1 1 d .
H22 H 0.0353 0.7687 0.2226 0.053 Uiso 1 1 calc R
C23 C -0.0358(2) 0.65048(15) 0.23538(15) 0.0434(5) Uani 1 1 d .
C24 C -0.0634(3) 0.61978(18) 0.14713(16) 0.0558(6) Uani 1 1 d .
H24 H -0.0486 0.6523 0.1023 0.067 Uiso 1 1 calc R
C25 C -0.1130(3) 0.54036(19) 0.12662(19) 0.0663(8) Uani 1 1 d .
H25 H -0.1324 0.5195 0.0673 0.080 Uiso 1 1 calc R
C26 C -0.1343(3) 0.49158(17) 0.1923(2) 0.0621(7) Uani 1 1 d .
H26 H -0.1691 0.4384 0.1770 0.074 Uiso 1 1 calc R
C27 C -0.1040(2) 0.52133(15) 0.28181(18) 0.0498(6) Uani 1 1 d .
H27 H -0.1159 0.4879 0.3269 0.060 Uiso 1 1 calc R
C28 C -0.0561(2) 0.60104(14) 0.30273(15) 0.0404(5) Uani 1 1 d .

loop_
_atom_site_aniso_label
_atom_site_aniso_U_11
_atom_site_aniso_U_22
_atom_site_aniso_U_33
_atom_site_aniso_U_23
_atom_site_aniso_U_13
_atom_site_aniso_U_12
P1 0.0375(3) 0.0455(3) 0.0333(3) -0.0016(2) 0.0147(2) -0.0014(2)
O1 0.0404(9) 0.0559(10) 0.0433(9) -0.0061(7) 0.0093(7) 0.0048(7)
O2 0.0395(8) 0.0473(9) 0.0458(9) -0.0069(7) 0.0097(7) -0.0004(7)
O3 0.0730(12) 0.0671(11) 0.0431(9) -0.0066(8) 0.0326(9) -0.0138(9)
C1 0.0388(13) 0.0806(19) 0.0448(13) -0.0119(13) 0.0094(11) -0.0014(12)
C2 0.0431(13) 0.0623(16) 0.0522(14) -0.0170(12) 0.0211(11) -0.0146(11)
C3 0.0497(14) 0.0492(14) 0.0557(15) -0.0126(11) 0.0166(12) -0.0036(11)
C4 0.0551(17) 0.096(2) 0.078(2) -0.0368(18) 0.0228(15) -0.0194(16)
C5 0.086(2) 0.092(2) 0.086(2) -0.0146(18) 0.0485(19) -0.0375(18)
C6 0.0342(11) 0.0411(12) 0.0320(11) 0.0005(9) 0.0143(9) -0.0010(9)
C7 0.0329(11) 0.0435(12) 0.0350(11) -0.0025(9) 0.0111(9) -0.0033(9)
C8 0.0496(13) 0.0486(14) 0.0485(13) 0.0051(11) 0.0227(11) 0.0030(11)
C9 0.0543(15) 0.0470(14) 0.0595(15) 0.0084(12) 0.0157(12) -0.0001(12)
C10 0.0449(14) 0.0433(14) 0.0710(18) -0.0095(13) 0.0096(13) 0.0010(11)
C11 0.0437(13) 0.0592(16) 0.0573(15) -0.0196(13) 0.0168(11) -0.0008(12)
C12 0.0404(12) 0.0517(14) 0.0394(12) -0.0052(10) 0.0138(10) -0.0024(10)
C13 0.0413(12) 0.0429(12) 0.0338(11) -0.0004(9) 0.0168(9) -0.0016(10)
C14 0.0477(14) 0.0609(15) 0.0410(12) 0.0035(11) 0.0214(11) -0.0055(11)
C15 0.0363(11) 0.0437(12) 0.0388(11) 0.0019(9) 0.0166(9) -0.0033(9)
C16 0.0324(11) 0.0450(13) 0.0396(12) -0.0041(10) 0.0098(9) -0.0005(9)
C17 0.0409(13) 0.0567(15) 0.0500(14) -0.0095(11) 0.0160(11) -0.0007(11)
C18 0.0531(15) 0.0717(19) 0.0626(17) -0.0177(15) 0.0189(13) 0.0142(14)
C19 0.0669(18) 0.0560(17) 0.0683(18) -0.0041(14) 0.0114(15) 0.0204(14)
C20 0.0526(15) 0.0542(16) 0.0564(15) 0.0053(12) 0.0069(12) 0.0041(12)
C21 0.0363(12) 0.0464(13) 0.0413(12) 0.0014(10) 0.0061(10) 0.0012(10)
C22 0.0446(13) 0.0504(14) 0.0365(12) 0.0085(10) 0.0137(10) 0.0003(10)
C23 0.0339(11) 0.0569(14) 0.0358(12) 0.0013(10) 0.0091(9) 0.0051(10)
C24 0.0470(14) 0.0779(19) 0.0371(12) 0.0002(12) 0.0102(11) 0.0073(13)
C25 0.0597(17) 0.083(2) 0.0491(15) -0.0203(15) 0.0124(13) 0.0029(15)
C26 0.0512(15) 0.0573(16) 0.0697(18) -0.0210(14) 0.0142(13) -0.0009(12)
C27 0.0401(12) 0.0498(14) 0.0588(15) -0.0053(11) 0.0180(11) 0.0010(10)
C28 0.0303(11) 0.0478(13) 0.0416(12) -0.0015(10) 0.0118(9) 0.0028(9)

loop_
_atom_type_symbol
_atom_type_description
_atom_type_scat_dispersion_real
_atom_type_scat_dispersion_imag
_atom_type_scat_source
C C 0.0033 0.0016 'International Tables Vol C Tables 4.2.6.8 and 6.1.1.4'
H H 0.0000 0.0000 'International Tables Vol C Tables 4.2.6.8 and 6.1.1.4'
O O 0.0106 0.0060 'International Tables Vol C Tables 4.2.6.8 and 6.1.1.4'
P P 0.1023 0.0942 'International Tables Vol C Tables 4.2.6.8 and 6.1.1.4'

loop_
_geom_angle_atom_site_label_1
_geom_angle_atom_site_label_2
_geom_angle_atom_site_label_3
_geom_angle
O3 P1 O2 113.14(10)
O3 P1 O1 114.47(10)
O2 P1 O1 102.80(9)
O3 P1 C6 114.87(10)
O2 P1 C6 107.25(9)
O1 P1 C6 103.11(9)
C1 O1 P1 115.68(14)
C3 O2 P1 114.01(14)
O1 C1 C2 112.20(19)
O1 C1 H1A 109.2
C2 C1 H1A 109.2
O1 C1 H1B 109.2
C2 C1 H1B 109.2
H1A C1 H1B 107.9
C1 C2 C3 109.1(2)
C1 C2 C5 111.5(2)
C3 C2 C5 110.1(2)
C1 C2 C4 107.5(2)
C3 C2 C4 108.5(2)
C5 C2 C4 110.1(2)
O2 C3 C2 111.65(19)
O2 C3 H3A 109.3
C2 C3 H3A 109.3
O2 C3 H3B 109.3
C2 C3 H3B 109.3
H3A C3 H3B 108.0
C2 C4 H4A 109.5
C2 C4 H4B 109.5
H4A C4 H4B 109.5
C2 C4 H4C 109.5
H4A C4 H4C 109.5
H4B C4 H4C 109.5
C2 C5 H5A 109.5
C2 C5 H5B 109.5
H5A C5 H5B 109.5
C2 C5 H5C 109.5
H5A C5 H5C 109.5
H5B C5 H5C 109.5
C13 C6 C7 115.01(16)
C13 C6 C15 106.81(16)
C7 C6 C15 106.76(16)
C13 C6 P1 111.48(14)
C7 C6 P1 108.05(13)
C15 C6 P1 108.45(13)
C12 C7 C8 117.5(2)
C12 C7 C6 122.65(19)
C8 C7 C6 119.75(18)
C9 C8 C7 121.5(2)
C9 C8 H8 119.3
C7 C8 H8 119.3
C10 C9 C8 120.4(2)
C10 C9 H9 119.8
C8 C9 H9 119.8
C11 C10 C9 118.9(2)
C11 C10 H10 120.5
C9 C10 H10 120.5
C10 C11 C12 121.2(2)
C10 C11 H11 119.4
C12 C11 H11 119.4
C11 C12 C7 120.5(2)
C11 C12 H12 119.7
C7 C12 H12 119.7
C14 C13 C22 122.2(2)
C14 C13 C6 125.3(2)
C22 C13 C6 112.44(17)
C13 C14 H14A 120.0
C13 C14 H14B 120.0
H14A C14 H14B 120.0
C16 C15 C28 107.87(17)
C16 C15 C6 108.33(17)
C28 C15 C6 104.58(16)
C16 C15 H15 111.9
C28 C15 H15 111.9
C6 C15 H15 111.9
C17 C16 C21 120.1(2)
C17 C16 C15 126.6(2)
C21 C16 C15 113.24(19)
C16 C17 C18 119.1(2)
C16 C17 H17 120.4
C18 C17 H17 120.4
C19 C18 C17 120.4(2)
C19 C18 H18 119.8
C17 C18 H18 119.8
C18 C19 C20 120.8(3)
C18 C19 H19 119.6
C20 C19 H19 119.6
C21 C20 C19 119.1(3)
C21 C20 H20 120.5
C19 C20 H20 120.5
C20 C21 C16 120.4(2)
C20 C21 C22 126.5(2)
C16 C21 C22 113.05(19)
C23 C22 C21 107.75(18)
C23 C22 C13 104.85(18)
C21 C22 C13 107.72(17)
C23 C22 H22 112.0
C21 C22 H22 112.0
C13 C22 H22 112.0
C24 C23 C28 120.2(2)
C24 C23 C22 126.4(2)
C28 C23 C22 113.31(19)
C25 C24 C23 119.1(3)
C25 C24 H24 120.5
C23 C24 H24 120.5
C26 C25 C24 121.0(2)
C26 C25 H25 119.5
C24 C25 H25 119.5
C25 C26 C27 120.3(3)
C25 C26 H26 119.8
C27 C26 H26 119.8
C28 C27 C26 119.1(2)
C28 C27 H27 120.4
C26 C27 H27 120.4
C27 C28 C23 120.2(2)
C27 C28 C15 126.8(2)
C23 C28 C15 112.83(19)

loop_
_geom_bond_atom_site_label_1
_geom_bond_atom_site_label_2
_geom_bond_distance
P1 O3 1.4598(16)
P1 O2 1.5817(16)
P1 O1 1.5835(16)
P1 C6 1.837(2)
O1 C1 1.457(3)
O2 C3 1.454(3)
C1 C2 1.516(4)
C1 H1A 0.9700
C1 H1B 0.9700
C2 C3 1.517(3)
C2 C5 1.520(4)
C2 C4 1.536(3)
C3 H3A 0.9700
C3 H3B 0.9700
C4 H4A 0.9600
C4 H4B 0.9600
C4 H4C 0.9600
C5 H5A 0.9600
C5 H5B 0.9600
C5 H5C 0.9600
C6 C13 1.535(3)
C6 C7 1.541(3)
C6 C15 1.595(3)
C7 C12 1.386(3)
C7 C8 1.387(3)
C8 C9 1.373(3)
C8 H8 0.9300
C9 C10 1.372(4)
C9 H9 0.9300
C10 C11 1.365(4)
C10 H10 0.9300
C11 C12 1.382(3)
C11 H11 0.9300
C12 H12 0.9300
C13 C14 1.314(3)
C13 C22 1.527(3)
C14 H14A 0.9300
C14 H14B 0.9300
C15 C16 1.512(3)
C15 C28 1.519(3)
C15 H15 0.9800
C16 C17 1.380(3)
C16 C21 1.392(3)
C17 C18 1.384(4)
C17 H17 0.9300
C18 C19 1.375(4)
C18 H18 0.9300
C19 C20 1.380(4)
C19 H19 0.9300
C20 C21 1.377(3)
C20 H20 0.9300
C21 C22 1.514(3)
C22 C23 1.511(3)
C22 H22 0.9800
C23 C24 1.384(3)
C23 C28 1.394(3)
C24 C25 1.378(4)
C24 H24 0.9300
C25 C26 1.372(4)
C25 H25 0.9300
C26 C27 1.391(4)
C26 H26 0.9300
C27 C28 1.378(3)
C27 H27 0.9300
